data_4031398
loop_
_publ_author_name
'Blatov, V.A.'
'Serezhkina, L.B.'
'Serezhkin, V.N.'
'Trunov, V.K.'

_publ_section_title
;
 The Crystal Structure of N H4 U O2 F (Se O4) H2 O
;
_journal_name_full
;
Russian Journal of Inorganic Chemistry (= Zhurnal Neorganicheskoi Khimii)
;
_journal_page_first 91
_journal_page_last 92
_journal_volume 34
_journal_year 1989
_chemical_formula_sum 'F H6 N O7 Se U'
_chemical_name_systematic '(N H4) (U O2) F (Se O4) (H2 O)'
_space_group_IT_number 62
_symmetry_space_group_name_Hall '-P 2ac 2n'
_symmetry_space_group_name_H-M 'P n m a'
_cell_angle_alpha 90
_cell_angle_beta 90
_cell_angle_gamma 90
_cell_formula_units_Z 8
_cell_length_a 8.45
_cell_length_b 13.483
_cell_length_c 13.569
_cell_volume 1545.934
_citation_journal_id_ASTM RJICAQ
_cod_data_source_file Blatov_RJICAQ_1989_1891.cif
_cod_data_source_block H6F1N1O7Se1U1
_cod_original_formula_sum 'H6 F1 N1 O7 Se1 U1'
_cod_database_code 4031398

loop_
_symmetry_equiv_pos_as_xyz
x,y,z
-x+1/2,-y,z+1/2
x+1/2,-y+1/2,-z+1/2
-x,y+1/2,-z
-x,-y,-z
x-1/2,y,-z-1/2
-x-1/2,y-1/2,z-1/2
x,-y-1/2,z

loop_
_atom_site_label
_atom_site_type_symbol
_atom_site_fract_x
_atom_site_fract_y
_atom_site_fract_z
_atom_site_occupancy
_atom_site_U_iso_or_equiv
O1 O-2 0.628 0.638 0.265 1 0.0
N1 N-3 0.706 0.75 0.678 1 0.0
N2 N-3 -0.112 0.75 0.391 1 0.0
O7 O-2 0.062 0.75 0.638 1 0.0
O4 O-2 0.116 0.61 0.482 1 0.0
O2 O-2 0.588 0.388 0.343 1 0.0
Se1 Se+6 0.2324 0.5246 0.4507 1 0.0
F1 F-1 0.373 0.496 0.218 1 0.0
O6 O-2 0.661 0.453 0.141 1 0.0
O8 O-2 0.557 0.75 0.482 1 0.0
O5 O-2 0.725 0.551 0.454 1 0.0
O3 O-2 0.399 0.572 0.409 1 0.0
U1 U+6 0.6047 0.5127 0.303 1 0.0
